data_2226175
loop_
_publ_author_name
'Stilinovi\'c, Vladimir'
'Frkanec, Leo'
'Kaitner, Branko'

_publ_section_title
;
 (<i>R</i>,<i>S</i>)-3-Carboxy-2-(isoquinolinium-2-yl)propanoate
 monohydrate
;
_journal_coeditor_code IM2195
_journal_issue 6
_journal_name_full 'Acta Crystallographica Section E'
_journal_page_first o1427
_journal_paper_doi 10.1107/S1600536810018428
_journal_volume 66
_journal_year 2010
_chemical_formula_iupac 'C13 H11 N O4, H2 O'
_chemical_formula_moiety 'C13 H11 N O4, H2 O'
_chemical_formula_sum 'C13 H13 N O5'
_chemical_formula_weight 263.24
_chemical_name_systematic
;
(<i>R</i>,<i>S</i>)-3-Carboxy-2-(isoquinolin-2-ium-2-yl)propanoate monohydrate
;
_space_group_IT_number 7
_symmetry_cell_setting monoclinic
_symmetry_space_group_name_Hall 'P -2yc'
_symmetry_space_group_name_H-M 'P 1 c 1'
_atom_sites_solution_hydrogens geom
_atom_sites_solution_primary direct
_atom_sites_solution_secondary difmap
_audit_creation_method 'WinGX routine CIF_UPDATE'
_cell_angle_alpha 90
_cell_angle_beta 104.282(14)
_cell_angle_gamma 90
_cell_formula_units_Z 2
_cell_length_a 10.1030(15)
_cell_length_b 8.0706(8)
_cell_length_c 7.8911(10)
_cell_measurement_reflns_used 275
_cell_measurement_temperature 295(2)
_cell_measurement_theta_max 52.0
_cell_measurement_theta_min 4.6
_cell_volume 623.53(14)
_computing_cell_refinement
;
CrysAlis RED  (Oxford Diffraction, 2006)
;
_computing_data_collection
;
CrysAlis CCD  (Oxford Diffraction, 2006)
;
_computing_data_reduction
;
CrysAlis RED (Oxford Diffraction, 2006)
;
_computing_molecular_graphics
;
ORTEP-3 (Farrugia, 1997) and
Mercury (Macrae <i>et al.</i>,  2006)
;
_computing_publication_material
;
WinGX (Farrugia, 1999),
PLATON (Spek, 2009) and
PARST (Nardelli, 1995)
;
_computing_structure_refinement 'SHELXL97 (Sheldrick, 2008)'
_computing_structure_solution 'SHELXS97 (Sheldrick, 2008)'
_diffrn_ambient_temperature 295(2)
_diffrn_measured_fraction_theta_full 0.995
_diffrn_measured_fraction_theta_max 0.995
_diffrn_measurement_device_type
;
Oxford Diffraction Xcalibur CCD
diffractometer
;
_diffrn_measurement_method '\w scan'
_diffrn_radiation_monochromator graphite
_diffrn_radiation_source 'fine-focus sealed tube'
_diffrn_radiation_type MoK\a
_diffrn_radiation_wavelength 0.71073
_diffrn_reflns_av_R_equivalents 0.0543
_diffrn_reflns_limit_h_max 13
_diffrn_reflns_limit_h_min -13
_diffrn_reflns_limit_k_max 11
_diffrn_reflns_limit_k_min -11
_diffrn_reflns_limit_l_max 10
_diffrn_reflns_limit_l_min -10
_diffrn_reflns_number 7142
_diffrn_reflns_theta_full 29
_diffrn_reflns_theta_max 29
_diffrn_reflns_theta_min 3.88
_diffrn_standards_number 27
_exptl_absorpt_coefficient_mu 0.109
_exptl_absorpt_correction_type none
_exptl_crystal_colour colourless
_exptl_crystal_density_diffrn 1.402
_exptl_crystal_density_method 'not measured'
_exptl_crystal_description prism
_exptl_crystal_F_000 276
_exptl_crystal_size_max 0.43
_exptl_crystal_size_mid 0.19
_exptl_crystal_size_min 0.17
_refine_diff_density_max 0.384
_refine_diff_density_min -0.229
_refine_ls_extinction_method none
_refine_ls_goodness_of_fit_ref 1.018
_refine_ls_hydrogen_treatment mixed
_refine_ls_matrix_type full
_refine_ls_number_parameters 178
_refine_ls_number_reflns 1659
_refine_ls_number_restraints 6
_refine_ls_restrained_S_all 1.017
_refine_ls_R_factor_all 0.117
_refine_ls_R_factor_gt 0.0755
_refine_ls_shift/su_max 0
_refine_ls_shift/su_mean 0
_refine_ls_structure_factor_coef Fsqd
_refine_ls_weighting_details 'calc w=1/[\s^2^(Fo^2^)+(0.1361P)^2^+0.0000P] where P=(Fo^2^+2Fc^2^)/3'
_refine_ls_weighting_scheme calc
_refine_ls_wR_factor_ref 0.2217
_reflns_number_gt 994
_reflns_number_total 1659
_reflns_threshold_expression >2sigma(I)
_cod_data_source_file im2195.cif
_cod_data_source_block I
_cod_original_sg_symbol_H-M 'P c'
_cod_database_code 2226175
_cod_database_fobs_code 2226175

loop_
_symmetry_equiv_pos_as_xyz
'x, y, z'
'x, -y, z+1/2'

loop_
_atom_site_type_symbol
_atom_site_label
_atom_site_fract_x
_atom_site_fract_y
_atom_site_fract_z
_atom_site_U_iso_or_equiv
_atom_site_adp_type
_atom_site_calc_flag
_atom_site_refinement_flags
_atom_site_occupancy
_atom_site_disorder_assembly
_atom_site_disorder_group
O O5 0.9214(4) 0.9884(8) 0.9683(6) 0.0817(17) Uani d D 1 . .
H H1 0.865(6) 0.928(9) 0.895(8) 0.085 Uiso d D 1 . .
H H2 0.885(7) 1.014(11) 1.052(7) 0.086 Uiso d D 1 . .
O O3 0.5000(5) 0.8301(5) 0.0404(6) 0.0581(12) Uani d . 1 . .
O O1 0.5719(5) 0.7025(7) 0.6870(6) 0.0664(14) Uani d . 1 . .
O O4 0.6768(5) 0.6788(6) 0.0104(6) 0.0576(12) Uani d . 1 . .
H H4 0.6439 0.6955 -0.094 0.086 Uiso calc R 1 . .
C C2 0.5675(6) 0.8088(7) 0.4031(6) 0.0340(11) Uani d . 1 . .
H H2A 0.5661 0.9273 0.3756 0.041 Uiso calc R 1 . .
N N1 0.4242(5) 0.7538(5) 0.3583(6) 0.0375(10) Uani d . 1 . .
C C4 0.6005(6) 0.7514(6) 0.1025(7) 0.0372(12) Uani d . 1 . .
C C1 0.6317(6) 0.7933(7) 0.6011(7) 0.0384(12) Uani d . 1 . .
O O2 0.7403(5) 0.8672(6) 0.6568(6) 0.0584(12) Uani d . 1 . .
C C12 0.2584(7) 0.5400(7) 0.3023(7) 0.0448(13) Uani d . 1 . .
C C3 0.6546(6) 0.7251(7) 0.2928(7) 0.0415(13) Uani d . 1 . .
H H3A 0.7469 0.7684 0.3277 0.05 Uiso calc R 1 . .
H H3B 0.6589 0.6071 0.3167 0.05 Uiso calc R 1 . .
C C13 0.3918(7) 0.5934(7) 0.3442(8) 0.0446(13) Uani d . 1 . .
H H13 0.4616 0.5153 0.3632 0.054 Uiso calc R 1 . .
C C7 0.1528(8) 0.6561(9) 0.2716(11) 0.0632(18) Uani d . 1 . .
C C6 0.1918(8) 0.8250(10) 0.287(2) 0.115(5) Uani d . 1 . .
H H6 0.1246 0.9064 0.2687 0.137 Uiso calc R 1 . .
C C10 0.0902(11) 0.3265(12) 0.251(2) 0.121(5) Uani d U 1 . .
H H10 0.0679 0.2145 0.2447 0.146 Uiso calc R 1 . .
C C8 0.0157(8) 0.6063(11) 0.2240(15) 0.088(3) Uani d . 1 . .
H H8 -0.0545 0.6839 0.1992 0.105 Uiso calc R 1 . .
C C11 0.2251(9) 0.3727(10) 0.2954(16) 0.093(3) Uani d . 1 . .
H H11 0.2935 0.2928 0.3209 0.112 Uiso calc R 1 . .
C C9 -0.0115(9) 0.4417(12) 0.2152(14) 0.089(3) Uani d U 1 . .
H H9 -0.102 0.4065 0.184 0.107 Uiso calc R 1 . .
C C5 0.3220(8) 0.8692(9) 0.3285(14) 0.083(3) Uani d . 1 . .
H H5 0.3444 0.9812 0.3373 0.099 Uiso calc R 1 . .

loop_
_atom_site_aniso_label
_atom_site_aniso_U_11
_atom_site_aniso_U_22
_atom_site_aniso_U_33
_atom_site_aniso_U_12
_atom_site_aniso_U_13
_atom_site_aniso_U_23
O5 0.058(3) 0.088(4) 0.093(4) 0.004(3) 0.009(3) -0.029(3)
O3 0.070(3) 0.058(3) 0.044(2) 0.011(3) 0.010(2) 0.012(2)
O1 0.087(4) 0.088(3) 0.0270(19) -0.019(3) 0.020(2) 0.006(2)
O4 0.074(3) 0.068(3) 0.032(2) 0.004(2) 0.0153(19) -0.004(2)
C2 0.050(3) 0.035(3) 0.0162(18) -0.003(2) 0.0079(19) 0.0013(18)
N1 0.049(3) 0.030(2) 0.031(2) 0.0015(19) 0.0078(18) -0.0013(17)
C4 0.045(3) 0.036(3) 0.030(3) -0.011(2) 0.008(2) -0.013(2)
C1 0.040(3) 0.042(3) 0.034(3) 0.000(2) 0.009(2) 0.002(2)
O2 0.056(3) 0.077(3) 0.037(2) -0.020(2) 0.0025(18) 0.002(2)
C12 0.045(3) 0.047(3) 0.039(3) -0.004(3) 0.003(2) 0.004(2)
C3 0.048(3) 0.043(3) 0.029(3) 0.000(3) 0.002(2) 0.007(2)
C13 0.049(4) 0.035(3) 0.048(3) 0.002(3) 0.007(3) 0.003(2)
C7 0.043(4) 0.054(4) 0.090(5) 0.003(3) 0.013(3) -0.012(3)
C6 0.037(5) 0.043(4) 0.244(15) 0.004(3) -0.002(6) -0.030(6)
C10 0.066(6) 0.059(5) 0.215(15) -0.022(4) -0.010(7) 0.032(7)
C8 0.039(4) 0.073(5) 0.142(8) -0.008(4) 0.006(4) -0.010(6)
C11 0.067(6) 0.042(4) 0.152(9) -0.010(4) -0.008(6) -0.001(5)
C9 0.047(5) 0.085(6) 0.126(8) -0.029(4) 0.003(4) -0.006(5)
C5 0.045(4) 0.034(3) 0.157(8) 0.008(3) 0.004(4) -0.024(4)

loop_
_atom_type_symbol
_atom_type_description
_atom_type_scat_dispersion_real
_atom_type_scat_dispersion_imag
_atom_type_scat_source
C C 0.0033 0 'International Tables Vol C Tables 4.2.6.8 and 6.1.1.4'
H H 0 0 'International Tables Vol C Tables 4.2.6.8 and 6.1.1.4'
N N 0.0061 0 'International Tables Vol C Tables 4.2.6.8 and 6.1.1.4'
O O 0.0106 0 'International Tables Vol C Tables 4.2.6.8 and 6.1.1.4'

loop_
_geom_angle_atom_site_label_1
_geom_angle_atom_site_label_2
_geom_angle_atom_site_label_3
_geom_angle_site_symmetry_1
_geom_angle_site_symmetry_3
_geom_angle
_geom_angle_publ_flag
H1 O5 H2 . . 109(7) ?
C4 O4 H4 . . 109.5 ?
N1 C2 C3 . . 113.5(4) ?
N1 C2 C1 . . 111.2(4) ?
C3 C2 C1 . . 112.4(4) ?
N1 C2 H2A . . 106.4 ?
C3 C2 H2A . . 106.4 ?
C1 C2 H2A . . 106.4 ?
C13 N1 C5 . . 119.2(6) ?
C13 N1 C2 . . 121.3(5) ?
C5 N1 C2 . . 119.5(5) ?
O3 C4 O4 . . 124.2(5) ?
O3 C4 C3 . . 123.8(5) ?
O4 C4 C3 . . 112.0(5) ?
O2 C1 O1 . . 126.7(5) ?
O2 C1 C2 . . 116.0(5) ?
O1 C1 C2 . . 117.2(5) ?
C13 C12 C11 . . 121.9(6) ?
C13 C12 C7 . . 119.5(6) ?
C11 C12 C7 . . 118.6(7) ?
C4 C3 C2 . . 113.0(4) ?
C4 C3 H3A . . 109 ?
C2 C3 H3A . . 109 ?
C4 C3 H3B . . 109 ?
C2 C3 H3B . . 109 ?
H3A C3 H3B . . 107.8 ?
N1 C13 C12 . . 122.0(5) ?
N1 C13 H13 . . 119 ?
C12 C13 H13 . . 119 ?
C12 C7 C8 . . 121.1(7) ?
C12 C7 C6 . . 116.5(7) ?
C8 C7 C6 . . 122.3(7) ?
C5 C6 C7 . . 121.3(7) ?
C5 C6 H6 . . 119.3 ?
C7 C6 H6 . . 119.3 ?
C9 C10 C11 . . 121.2(8) ?
C9 C10 H10 . . 119.4 ?
C11 C10 H10 . . 119.4 ?
C9 C8 C7 . . 118.0(8) ?
C9 C8 H8 . . 121 ?
C7 C8 H8 . . 121 ?
C10 C11 C12 . . 119.3(8) ?
C10 C11 H11 . . 120.3 ?
C12 C11 H11 . . 120.3 ?
C8 C9 C10 . . 121.7(8) ?
C8 C9 H9 . . 119.2 ?
C10 C9 H9 . . 119.2 ?
C6 C5 N1 . . 121.4(7) ?
C6 C5 H5 . . 119.3 ?
N1 C5 H5 . . 119.3 ?

loop_
_geom_bond_atom_site_label_1
_geom_bond_atom_site_label_2
_geom_bond_site_symmetry_2
_geom_bond_distance
_geom_bond_publ_flag
O5 H1 . 0.86(6) ?
O5 H2 . 0.86(6) ?
O3 C4 . 1.195(7) ?
O1 C1 . 1.250(7) ?
O4 C4 . 1.320(7) ?
O4 H4 . 0.82 ?
C2 N1 . 1.471(7) ?
C2 C3 . 1.538(7) ?
C2 C1 . 1.543(6) ?
C2 H2A . 0.98 ?
N1 C13 . 1.333(7) ?
N1 C5 . 1.368(8) ?
C4 C3 . 1.481(7) ?
C1 O2 . 1.231(7) ?
C12 C13 . 1.375(8) ?
C12 C11 . 1.389(10) ?
C12 C7 . 1.396(9) ?
C3 H3A . 0.97 ?
C3 H3B . 0.97 ?
C13 H13 . 0.93 ?
C7 C8 . 1.402(11) ?
C7 C6 . 1.416(11) ?
C6 C5 . 1.324(11) ?
C6 H6 . 0.93 ?
C10 C9 . 1.364(13) ?
C10 C11 . 1.372(12) ?
C10 H10 . 0.93 ?
C8 C9 . 1.354(12) ?
C8 H8 . 0.93 ?
C11 H11 . 0.93 ?
C9 H9 . 0.93 ?
C5 H5 . 0.93 ?

loop_
_geom_hbond_atom_site_label_D
_geom_hbond_atom_site_label_H
_geom_hbond_atom_site_label_A
_geom_hbond_site_symmetry_A
_geom_hbond_distance_DH
_geom_hbond_distance_HA
_geom_hbond_distance_DA
_geom_hbond_angle_DHA
O5 H1 O2 . 0.86(6) 2.05(6) 2.851(7) 156(6)
O5 H2 O2 2_575 0.86(6) 2.08(7) 2.874(7) 153(6)
O4 H4 O1 1_554 0.82 1.70 2.518(7) 172
